data_4126543
loop_
_publ_author_name
'Hennersdorf, Felix'
'Fr\"otschel, Julia'
'Weigand, Jan J.'

_publ_section_title
;
 Selective Derivatization of a Hexaphosphane from Functionalization of
 White Phosphorus.
;
_journal_name_full 'Journal of the American Chemical Society'
_journal_paper_doi 10.1021/jacs.7b07704
_journal_year 2017
_chemical_formula_moiety 'C58 H82 Ga2 N4 P12, 2(C11 H10)'
_chemical_formula_sum 'C80 H102 Ga2 N4 P12'
_chemical_formula_weight 1630.73
_space_group_crystal_system triclinic
_space_group_IT_number 2
_space_group_name_Hall '-P 1'
_space_group_name_H-M_alt 'P -1'
_symmetry_space_group_name_Hall '-P 1'
_symmetry_space_group_name_H-M 'P -1'
_atom_sites_solution_hydrogens mixed
_audit_creation_date 2016-03-26
_audit_creation_method
;
Olex2 1.2
(compiled 2015.09.30 svn.r3233 for OlexSys, GUI svn.r5103)
;
_cell_angle_alpha 97.8684(13)
_cell_angle_beta 96.0384(15)
_cell_angle_gamma 91.5449(13)
_cell_formula_units_Z 1
_cell_length_a 10.5072(2)
_cell_length_b 14.02953(19)
_cell_length_c 14.6568(3)
_cell_measurement_reflns_used 13978
_cell_measurement_temperature 100.00(10)
_cell_measurement_theta_max 76.3110
_cell_measurement_theta_min 3.0440
_cell_volume 2126.48(7)
_computing_cell_refinement 'CrysAlisPro 1.171.38.41 (Rigaku OD, 2015)'
_computing_data_collection 'CrysAlisPro 1.171.38.41 (Rigaku OD, 2015)'
_computing_data_reduction 'CrysAlisPro 1.171.38.41 (Rigaku OD, 2015)'
_computing_molecular_graphics 'Olex2 (Dolomanov et al., 2009)'
_computing_publication_material 'Olex2 (Dolomanov et al., 2009)'
_computing_structure_refinement 'ShelXL (Sheldrick, 2015)'
_computing_structure_solution 'ShelXT (Sheldrick, 2015)'
_diffrn_ambient_environment N~2~
_diffrn_ambient_temperature 100.00(10)
_diffrn_detector 'CCD plate'
_diffrn_detector_area_resol_mean 5.2850
_diffrn_detector_type AtlasS2
_diffrn_measured_fraction_theta_full 1.000
_diffrn_measured_fraction_theta_max 0.988
_diffrn_measurement_details
;
List of Runs (angles in degrees, time in seconds):

  # Type    Start    End  Width  t~exp~   \w     \q     \k     \f   Frames
--------------------------------------------------------------------------
  1  \w     23.00  81.00   0.50    2.00    --   42.75 -99.00 -60.00  116
  2  \w     30.00  64.00   0.50    2.00    --   42.75-125.00 -90.00   68
  3  \w     49.00 119.00   0.50    8.00    --  111.00 -61.00  30.00  140
  4  \w    108.00 135.00   0.50    8.00    --  111.00 -61.00 120.00   54
  5  \w     79.00 106.00   0.50    8.00    --  111.00 -94.00 150.00   54
  6  \w     70.00 104.00   0.50    8.00    --  111.00 -94.00  60.00   68
  7  \w     53.00 135.00   0.50    8.00    --  111.00 -30.00  60.00  164
  8  \w     96.00 168.00   0.50    8.00    --  111.00  61.00  90.00  144
  9  \w    132.00 168.00   0.50    8.00    --  111.00  77.00 120.00   72
 10  \w     95.00 159.00   0.50    8.00    --  111.00 125.00 120.00  128
 11  \w     96.00 158.00   0.50    8.00    --  111.00 125.00  90.00  124
 12  \w     94.00 130.00   0.50    8.00    --  111.00 125.00  30.00   72
 13  \w    113.00 141.00   0.50    8.00    --  111.00  45.00 -90.00   56
 14  \w    137.00 178.00   0.50    8.00    --  111.00  45.00-180.00   82
 15  \w     91.00 171.00   0.50    8.00    --  111.00  61.00-150.00  160
 16  \w     54.00  81.00   0.50    8.00    --  111.00 -94.00 -60.00   54
 17  \w     53.00 120.00   0.50    8.00    --  111.00-125.00 -90.00  134
 18  \w     83.00 121.00   0.50    8.00    --  111.00-125.00-180.00   76
 19  \w     44.00 117.00   0.50    8.00    --  111.00-125.00 -30.00  146
 20  \w     46.00 101.00   0.50    8.00    --  111.00-126.00 -56.00  110
 21  \w     42.00 121.00   0.50    8.00    --  111.00-125.00  60.00  158
 22  \w     49.00 106.00   0.50    8.00    --  111.00 -61.00 120.00  114
 23  \w     37.00  64.00   0.50    8.00    --  111.00 -94.00  60.00   54
 24  \w     38.00  97.00   0.50    8.00    --  111.00 -94.00 -30.00  118
 25  \w     26.00  83.00   0.50    2.00    --   42.75-125.00  90.00  114
 26  \w      1.00  31.00   0.50    2.00    --  -38.50  57.00-180.00   60
 27  \w    -58.00  -5.00   0.50    2.00    --  -38.50  57.00-180.00  106
 28  \w   -125.00  48.00   0.50    2.00    --  -38.50   0.00   0.00  346
;
_diffrn_measurement_device 'four-circle diffractometer'
_diffrn_measurement_device_type 'SuperNova, Dual, Cu at zero, AtlasS2'
_diffrn_measurement_method '\w scans'
_diffrn_orient_matrix_type 'CrysAlisPro convention (1999,Acta A55,543-557)'
_diffrn_orient_matrix_UB_11 -0.0245482000
_diffrn_orient_matrix_UB_12 -0.0017603000
_diffrn_orient_matrix_UB_13 0.1015583000
_diffrn_orient_matrix_UB_21 -0.1407798000
_diffrn_orient_matrix_UB_22 -0.0323200000
_diffrn_orient_matrix_UB_23 -0.0320075000
_diffrn_orient_matrix_UB_31 0.0368039000
_diffrn_orient_matrix_UB_32 -0.1061236000
_diffrn_orient_matrix_UB_33 -0.0076252000
_diffrn_radiation_monochromator mirror
_diffrn_radiation_probe x-ray
_diffrn_radiation_type CuK\a
_diffrn_radiation_wavelength 1.54184
_diffrn_reflns_av_R_equivalents 0.0209
_diffrn_reflns_av_unetI/netI 0.0266
_diffrn_reflns_Laue_measured_fraction_full 1.000
_diffrn_reflns_Laue_measured_fraction_max 0.988
_diffrn_reflns_limit_h_max 13
_diffrn_reflns_limit_h_min -13
_diffrn_reflns_limit_k_max 14
_diffrn_reflns_limit_k_min -17
_diffrn_reflns_limit_l_max 18
_diffrn_reflns_limit_l_min -17
_diffrn_reflns_number 21233
_diffrn_reflns_point_group_measured_fraction_full 1.000
_diffrn_reflns_point_group_measured_fraction_max 0.988
_diffrn_reflns_theta_full 67.684
_diffrn_reflns_theta_max 76.544
_diffrn_reflns_theta_min 3.062
_diffrn_source 'micro-focus sealed X-ray tube'
_diffrn_source_type 'SuperNova (Cu) X-ray Source'
_exptl_absorpt_coefficient_mu 3.240
_exptl_absorpt_correction_T_max 0.898
_exptl_absorpt_correction_T_min 0.734
_exptl_absorpt_correction_type gaussian
_exptl_absorpt_process_details
;
CrysAlisPro 1.171.38.41 (Rigaku Oxford Diffraction, 2015)
Numerical absorption correction based on gaussian integration over
            a multifaceted crystal model
Empirical absorption correction using spherical harmonics,
 implemented in SCALE3 ABSPACK scaling algorithm.
;
_exptl_crystal_colour 'clear colourless'
_exptl_crystal_colour_lustre clear
_exptl_crystal_colour_primary colourless
_exptl_crystal_density_diffrn 1.273
_exptl_crystal_description block
_exptl_crystal_F_000 852
_exptl_crystal_size_max 0.142
_exptl_crystal_size_mid 0.08
_exptl_crystal_size_min 0.044
_refine_diff_density_max 1.596
_refine_diff_density_min -0.800
_refine_diff_density_rms 0.108
_refine_ls_extinction_method none
_refine_ls_goodness_of_fit_ref 1.087
_refine_ls_hydrogen_treatment mixed
_refine_ls_matrix_type full
_refine_ls_number_parameters 486
_refine_ls_number_reflns 8836
_refine_ls_number_restraints 706
_refine_ls_restrained_S_all 1.123
_refine_ls_R_factor_all 0.0565
_refine_ls_R_factor_gt 0.0534
_refine_ls_shift/su_max 0.000
_refine_ls_shift/su_mean 0.000
_refine_ls_structure_factor_coef Fsqd
_refine_ls_weighting_details 'w=1/[\s^2^(Fo^2^)+(0.0857P)^2^+4.2893P] where P=(Fo^2^+2Fc^2^)/3'
_refine_ls_weighting_scheme calc
_refine_ls_wR_factor_gt 0.1577
_refine_ls_wR_factor_ref 0.1613
_reflns_Friedel_coverage 0.000
_reflns_number_gt 8152
_reflns_number_total 8836
_reflns_threshold_expression 'I > 2\s(I)'
_cod_data_source_file ja7b07704_si_010.cif
_cod_data_source_block 5_3
_cod_original_cell_volume 2126.49(6)
_cod_database_code 4126543
_chemical_oxdiff_formula C72H82Ga2N4P12
_shelx_space_group_comment
;
The symmetry employed for this shelxl refinement is uniquely defined
by the following loop, which should always be used as a source of
symmetry information in preference to the above space-group names.
They are only intended as comments.
;
_reflns_odcompleteness_completeness 100.00
_reflns_odcompleteness_iscentric 1
_reflns_odcompleteness_theta 66.97
_olex2_refinement_description
;
1. Fixed Uiso
 At 1.2 times of:
  All C(H) groups, {H62,H30,H36} of C62
 At 1.5 times of:
  {H26A,H26B,H26C} of C26, {H28A,H28B,H28C} of C28, {H29A,H29B,H29C} of C29,
  {H14A,H14B,H14C} of C14, {H25A,H25B,H25C} of C25, {H16A,H16B,H16C} of C16,
  {H13A,H13B,H13C} of C13, {H17A,H17B,H17C} of C17, {H52A,H52B,H52C} of C52,
  {H41A,H41B,H41C} of C41, {H63A,H63B,H63C} of C63, {H35A,H35B,H35C} of C35,
  {H4A,H4B,H4C} of C4, {H5A,H5B,H5C} of C5
2. Restrained distances
 C42-C52 = C63-C53 = C35-C30
 1.4 with sigma of 0.02
 C36-H36 = C30-H30
 0.98 with sigma of 0.02
 C58-C63 \\sim C63-C54
 with sigma of 0.01
 C34_$1-C33 \\sim C33-C31 \\sim C34-C30 \\sim C30-C32 \\sim C37-C39 \\sim
C39-C40_$1 \\sim C40-C36 ~
 C36-C38
 with sigma of 0.01
 C36-C39 \\sim C40_$1-C38 \\sim C40-C37
 with sigma of 0.01
 C31-H30 \\sim H30-C34_$1 \\sim C40_$1-H36 \\sim H36-C37
 with sigma of 0.01
 C31-C30 \\sim C32-C31 \\sim C33-C32 \\sim C34-C33 \\sim C40-C39 \\sim C39-C38
\\sim C38-C37 \\sim C37-C36
 \\sim C58-C53 \\sim C54-C53 \\sim C55-C54 \\sim C56-C55 \\sim C57-C56 \\sim
C58-C57 \\sim C59-C58 \\sim C60-
 C59 \\sim C61-C60 \\sim C62-C61 \\sim C62-C57 \\sim C47-C42 \\sim C43-C42
\\sim C44-C43 \\sim C45-C44 ~
 C46-C45 \\sim C47-C46 \\sim C48-C47 \\sim C49-C48 \\sim C50-C49 \\sim C51-C50
\\sim C51-C46 \\sim C34-
 C34_$1 \\sim C30-C34_$1 \\sim C40_$1-C36 \\sim C40-C40_$1
 with sigma of 0.01
3. Restrained planarity
 C53, C54, C55, C56, C57, C58, C59, C60, C61, C62, C63
 with sigma of 0.1
 C42, C43, C44, C45, C46, C47, C48, C49, C50, C51, C52
 with sigma of 0.1
 C36_$1, C36, H36, C37_$1, C37, C38_$1, C38, C39, C39_$1, C40, C40_$1, C41,
 C41_$1
 with sigma of 0.1
 C30, H30, C31, C34_$1
 with sigma of 0.1
4. Uiso/Uaniso restraints and constraints
C42 \\sim C43 \\sim C44 \\sim C45 \\sim C46 \\sim C47 \\sim C48 \\sim C49 \\sim
C50 \\sim C51: within 2A with sigma of 0.01 and sigma for terminal atoms of 0.02
C53 \\sim C54 \\sim C55 \\sim C56 \\sim C57 \\sim C58 \\sim C59 \\sim C60 \\sim
C61 \\sim C62: within 2A with sigma of 0.01 and sigma for terminal atoms of 0.02
C30 \\sim C31 \\sim C32 \\sim C33 \\sim C34 \\sim C35 \\sim C36 \\sim C37 \\sim
C38 \\sim C39 \\sim C40 \\sim C41: within 2A with sigma of 0.008 and sigma for
terminal atoms of 0.016
5. Same fragment restrains
{C42, C43, C44, C45, C46, C47, C48, C49, C50, C51, C52} sigma for 1-2: 0.02,
1-3: 0.02
as
{C53, C54, C55, C56, C57, C58, C59, C60, C61, C62, C63}
{C36, C37, C38, C39, C40, C41} sigma for 1-2: 0.02, 1-3: 0.02
as
{C30, C31, C32, C33, C34, C35}
6. Others
 Sof(C36)=Sof(C37)=Sof(H37)=Sof(C38)=Sof(H38)=Sof(C39)=Sof(H39)=Sof(C40)=1-
 FVAR(1)
 Sof(H36)=Sof(C41)=Sof(H41A)=Sof(H41B)=Sof(H41C)=0.5*(1-FVAR(2))
 Sof(H30)=Sof(C35)=Sof(H35A)=Sof(H35B)=Sof(H35C)=0.5*FVAR(2)
 Sof(C30)=Sof(C31)=Sof(H31)=Sof(C32)=Sof(H32)=Sof(C33)=Sof(H33)=Sof(C34)=FVAR(1)
 Sof(C53)=Sof(C54)=Sof(H54)=Sof(C55)=Sof(H55)=Sof(C56)=Sof(H56)=Sof(C57)=
 Sof(C58)=Sof(C59)=Sof(H59)=Sof(C60)=Sof(H60)=Sof(C61)=Sof(H61)=Sof(C62)=
 Sof(H62)=Sof(C63)=Sof(H63A)=Sof(H63B)=Sof(H63C)=0.5*(1-FVAR(3))
 Sof(C42)=Sof(C43)=Sof(H43)=Sof(C44)=Sof(H44)=Sof(C45)=Sof(H45)=Sof(C46)=
 Sof(C47)=Sof(C48)=Sof(H48)=Sof(C49)=Sof(H49)=Sof(C50)=Sof(H50)=Sof(C51)=
 Sof(H51)=Sof(C52)=Sof(H52A)=Sof(H52B)=Sof(H52C)=0.5*FVAR(3)
7.a Ternary CH refined with riding coordinates:
 C12(H12), C15(H15), C24(H24), C27(H27)
7.b Aromatic/amide H refined with riding coordinates:
 C2(H2), C8(H8), C9(H9), C10(H10), C20(H20), C21(H21), C22(H22), C43(H43),
 C44(H44), C45(H45), C48(H48), C49(H49), C50(H50), C51(H51), C54(H54), C55(H55),
  C56(H56), C59(H59), C60(H60), C61(H61), C62(H62), C31(H31), C32(H32),
 C33(H33), C37(H37), C38(H38), C39(H39)
7.c Fitted hexagon refined as free rotating group:
 C42(C43,C44,C45,C46,C47)
7.d Idealised Me refined with riding coordinates:
 C52(H52A,H52B,H52C), C63(H63A,H63B,H63C), C41(H41A,H41B,H41C)
7.e Idealised Me refined as rotating group:
 C4(H4A,H4B,H4C), C5(H5A,H5B,H5C), C13(H13A,H13B,H13C), C14(H14A,H14B,H14C),
 C16(H16A,H16B,H16C), C17(H17A,H17B,H17C), C25(H25A,H25B,H25C), C26(H26A,H26B,
 H26C), C28(H28A,H28B,H28C), C29(H29A,H29B,H29C), C35(H35A,H35B,H35C)
;
_shelx_shelxl_version_number 2014/7
_olex2_submission_special_instructions 'No special instructions were received'
_oxdiff_exptl_absorpt_empirical_details
;
Empirical correction (ABSPACK) includes:
- Absorption correction using spherical harmonics
- Frame scaling
;
_oxdiff_exptl_absorpt_empirical_full_max 1.689
_oxdiff_exptl_absorpt_empirical_full_min 0.876

loop_
_space_group_symop_operation_xyz
'x, y, z'
'-x, -y, -z'

loop_
_atom_site_label
_atom_site_type_symbol
_atom_site_fract_x
_atom_site_fract_y
_atom_site_fract_z
_atom_site_U_iso_or_equiv
_atom_site_adp_type
_atom_site_occupancy
_atom_site_site_symmetry_order
_atom_site_calc_flag
_atom_site_refinement_flags_posn
_atom_site_refinement_flags_adp
_atom_site_refinement_flags_occupancy
_atom_site_disorder_assembly
_atom_site_disorder_group
Ga1 Ga 0.36201(3) 0.44768(3) -0.25787(2) 0.02270(12) Uani 1 1 d . . . . .
P1 P 0.58757(7) 0.43804(6) -0.25752(5) 0.02694(18) Uani 1 1 d . . . . .
P2 P 0.63569(8) 0.38813(6) -0.12156(6) 0.02874(18) Uani 1 1 d . . . . .
P3 P 0.65204(7) 0.54199(6) -0.13223(5) 0.02800(18) Uani 1 1 d . . . . .
P4 P 0.44971(7) 0.36393(5) -0.06661(5) 0.02515(17) Uani 1 1 d . . . . .
P5 P 0.47533(7) 0.60572(5) -0.08307(5) 0.02439(17) Uani 1 1 d . . . . .
P6 P 0.33566(7) 0.48457(6) -0.10006(5) 0.02313(17) Uani 1 1 d . . . . .
N1 N 0.2649(2) 0.3336(2) -0.32348(18) 0.0278(5) Uani 1 1 d . . . . .
N2 N 0.2865(2) 0.5398(2) -0.33482(18) 0.0271(5) Uani 1 1 d . . . . .
C1 C 0.2070(3) 0.3327(3) -0.4089(2) 0.0329(7) Uani 1 1 d . . . . .
C2 C 0.1978(3) 0.4135(3) -0.4544(2) 0.0340(7) Uani 1 1 d . . . . .
H2 H 0.1689 0.4011 -0.5187 0.041 Uiso 1 1 calc R . . . .
C3 C 0.2251(3) 0.5106(3) -0.4188(2) 0.0311(7) Uani 1 1 d . . . . .
C4 C 0.1463(4) 0.2397(3) -0.4623(3) 0.0432(9) Uani 1 1 d . . . . .
H4A H 0.1367 0.1927 -0.4196 0.065 Uiso 1 1 calc GR . . . .
H4B H 0.2010 0.2141 -0.5093 0.065 Uiso 1 1 calc GR . . . .
H4C H 0.0619 0.2521 -0.4926 0.065 Uiso 1 1 calc GR . . . .
C5 C 0.1792(4) 0.5829(3) -0.4812(3) 0.0420(9) Uani 1 1 d . . . . .
H5A H 0.2308 0.5798 -0.5334 0.063 Uiso 1 1 calc GR . . . .
H5B H 0.1880 0.6478 -0.4461 0.063 Uiso 1 1 calc GR . . . .
H5C H 0.0891 0.5679 -0.5047 0.063 Uiso 1 1 calc GR . . . .
C6 C 0.2502(3) 0.2518(2) -0.2743(2) 0.0306(7) Uani 1 1 d . . . . .
C7 C 0.3377(4) 0.1779(3) -0.2797(3) 0.0385(8) Uani 1 1 d . . . . .
C8 C 0.3202(5) 0.1020(3) -0.2297(4) 0.0528(11) Uani 1 1 d . . . . .
H8 H 0.3781 0.0512 -0.2324 0.063 Uiso 1 1 calc R . . . .
C9 C 0.2199(6) 0.0996(3) -0.1763(4) 0.0619(13) Uani 1 1 d . . . . .
H9 H 0.2093 0.0473 -0.1425 0.074 Uiso 1 1 calc R . . . .
C10 C 0.1353(5) 0.1726(3) -0.1721(3) 0.0518(10) Uani 1 1 d . . . . .
H10 H 0.0665 0.1699 -0.1351 0.062 Uiso 1 1 calc R . . . .
C11 C 0.1476(3) 0.2505(3) -0.2204(3) 0.0368(7) Uani 1 1 d . . . . .
C12 C 0.4472(4) 0.1746(3) -0.3397(3) 0.0463(9) Uani 1 1 d . . . . .
H12 H 0.4509 0.2364 -0.3664 0.056 Uiso 1 1 calc R . . . .
C13 C 0.4249(5) 0.0916(3) -0.4202(4) 0.0593(12) Uani 1 1 d . . . . .
H13A H 0.3482 0.1027 -0.4609 0.089 Uiso 1 1 calc GR . . . .
H13B H 0.4131 0.0308 -0.3956 0.089 Uiso 1 1 calc GR . . . .
H13C H 0.4992 0.0882 -0.4556 0.089 Uiso 1 1 calc GR . . . .
C14 C 0.5768(4) 0.1630(4) -0.2864(5) 0.0681(15) Uani 1 1 d . . . . .
H14A H 0.5841 0.0960 -0.2750 0.102 Uiso 1 1 calc GR . . . .
H14B H 0.5847 0.2056 -0.2271 0.102 Uiso 1 1 calc GR . . . .
H14C H 0.6452 0.1798 -0.3228 0.102 Uiso 1 1 calc GR . . . .
C15 C 0.0501(4) 0.3286(3) -0.2154(3) 0.0422(8) Uani 1 1 d . . . . .
H15 H 0.0896 0.3872 -0.2348 0.051 Uiso 1 1 calc R . . . .
C16 C -0.0704(4) 0.2974(5) -0.2829(4) 0.0653(14) Uani 1 1 d . . . . .
H16A H -0.1135 0.2420 -0.2634 0.098 Uiso 1 1 calc GR . . . .
H16B H -0.0459 0.2794 -0.3455 0.098 Uiso 1 1 calc GR . . . .
H16C H -0.1286 0.3508 -0.2829 0.098 Uiso 1 1 calc GR . . . .
C17 C 0.0129(4) 0.3565(3) -0.1170(3) 0.0494(10) Uani 1 1 d . . . . .
H17A H 0.0906 0.3701 -0.0733 0.074 Uiso 1 1 calc GR . . . .
H17B H -0.0374 0.3032 -0.0997 0.074 Uiso 1 1 calc GR . . . .
H17C H -0.0383 0.4140 -0.1151 0.074 Uiso 1 1 calc GR . . . .
C18 C 0.2978(3) 0.6407(2) -0.2962(2) 0.0293(6) Uani 1 1 d . . . . .
C19 C 0.4022(3) 0.6979(3) -0.3128(3) 0.0354(7) Uani 1 1 d . . . . .
C20 C 0.4133(4) 0.7935(3) -0.2707(3) 0.0510(10) Uani 1 1 d . . . . .
H20 H 0.4826 0.8338 -0.2815 0.061 Uiso 1 1 calc R . . . .
C21 C 0.3247(5) 0.8305(3) -0.2133(4) 0.0592(12) Uani 1 1 d . . . . .
H21 H 0.3344 0.8955 -0.1842 0.071 Uiso 1 1 calc R . . . .
C22 C 0.2226(4) 0.7733(3) -0.1983(3) 0.0498(10) Uani 1 1 d . . . . .
H22 H 0.1616 0.8000 -0.1596 0.060 Uiso 1 1 calc R . . . .
C23 C 0.2066(3) 0.6772(3) -0.2383(2) 0.0336(7) Uani 1 1 d . . . . .
C24 C 0.5016(4) 0.6601(3) -0.3748(3) 0.0403(8) Uani 1 1 d . . . . .
H24 H 0.4908 0.5883 -0.3872 0.048 Uiso 1 1 calc R . . . .
C25 C 0.6387(4) 0.6866(4) -0.3300(3) 0.0499(10) Uani 1 1 d . . . . .
H25A H 0.6511 0.6636 -0.2696 0.075 Uiso 1 1 calc GR . . . .
H25B H 0.6530 0.7567 -0.3216 0.075 Uiso 1 1 calc GR . . . .
H25C H 0.6995 0.6565 -0.3702 0.075 Uiso 1 1 calc GR . . . .
C26 C 0.4866(5) 0.6991(5) -0.4678(3) 0.0742(18) Uani 1 1 d . . . . .
H26A H 0.5075 0.7685 -0.4576 0.111 Uiso 1 1 calc GR . . . .
H26B H 0.3980 0.6872 -0.4964 0.111 Uiso 1 1 calc GR . . . .
H26C H 0.5447 0.6666 -0.5088 0.111 Uiso 1 1 calc GR . . . .
C27 C 0.0935(3) 0.6149(3) -0.2200(2) 0.0358(7) Uani 1 1 d . . . . .
H27 H 0.1196 0.5465 -0.2275 0.043 Uiso 1 1 calc R . . . .
C28 C -0.0216(4) 0.6218(5) -0.2909(3) 0.0652(14) Uani 1 1 d . . . . .
H28A H 0.0018 0.6010 -0.3534 0.098 Uiso 1 1 calc GR . . . .
H28B H -0.0480 0.6886 -0.2863 0.098 Uiso 1 1 calc GR . . . .
H28C H -0.0924 0.5802 -0.2788 0.098 Uiso 1 1 calc GR . . . .
C29 C 0.0553(4) 0.6391(3) -0.1222(3) 0.0445(9) Uani 1 1 d . . . . .
H29A H 0.0223 0.7041 -0.1145 0.067 Uiso 1 1 calc GR . . . .
H29B H 0.1304 0.6364 -0.0770 0.067 Uiso 1 1 calc GR . . . .
H29C H -0.0112 0.5925 -0.1124 0.067 Uiso 1 1 calc GR . . . .
C42 C -0.3342(15) -0.0668(11) -0.0648(13) 0.082(6) Uiso 0.241(4) 1 d D U P A -1
C43 C -0.2656(14) 0.0099(14) -0.0897(14) 0.113(7) Uiso 0.241(4) 1 d DG U P A -1
H43 H -0.1899 -0.0013 -0.1190 0.135 Uiso 0.241(4) 1 calc R . P A -1
C44 C -0.3078(18) 0.1029(12) -0.0717(15) 0.101(7) Uiso 0.241(4) 1 d DG U P A -1
H44 H -0.2609 0.1554 -0.0887 0.121 Uiso 0.241(4) 1 calc R . P A -1
C45 C -0.4186(19) 0.1193(10) -0.0288(15) 0.094(6) Uiso 0.241(4) 1 d DG U P A -1
H45 H -0.4475 0.1829 -0.0165 0.113 Uiso 0.241(4) 1 calc R . P A -1
C46 C -0.4872(14) 0.0425(12) -0.0039(13) 0.104(6) Uiso 0.241(4) 1 d DG U P A -1
C47 C -0.4450(13) -0.0505(10) -0.0219(11) 0.078(5) Uiso 0.241(4) 1 d DG U P A -1
C48 C -0.5128(18) -0.1191(13) 0.0137(17) 0.079(5) Uiso 0.241(4) 1 d D U P A -1
H48 H -0.4618 -0.1726 0.0231 0.095 Uiso 0.241(4) 1 calc R . P A -1
C49 C -0.6338(15) -0.1327(12) 0.0400(14) 0.058(4) Uiso 0.241(4) 1 d D U P A -1
H49 H -0.6808 -0.1908 0.0430 0.069 Uiso 0.241(4) 1 calc R . P A -1
C50 C -0.667(2) -0.0383(12) 0.0604(18) 0.080(5) Uiso 0.241(4) 1 d D U P A -1
H50 H -0.7487 -0.0257 0.0812 0.095 Uiso 0.241(4) 1 calc R . P A -1
C51 C -0.586(2) 0.0392(16) 0.0518(19) 0.099(6) Uiso 0.241(4) 1 d D U P A -1
H51 H -0.6000 0.0980 0.0892 0.119 Uiso 0.241(4) 1 calc R . P A -1
C52 C -0.291(3) -0.1628(15) -0.083(2) 0.107(11) Uiso 0.241(4) 1 d D . P A -1
H52A H -0.2906 -0.1811 -0.1501 0.160 Uiso 0.241(4) 1 calc R . P A -1
H52B H -0.3482 -0.2075 -0.0594 0.160 Uiso 0.241(4) 1 calc R . P A -1
H52C H -0.2038 -0.1656 -0.0523 0.160 Uiso 0.241(4) 1 calc R . P A -1
C53 C -0.2180(16) 0.0414(15) -0.0429(18) 0.139(8) Uiso 0.259(4) 1 d D U P A -2
C54 C -0.3141(17) -0.0288(19) -0.0769(18) 0.134(8) Uiso 0.259(4) 1 d D U P A -2
H54 H -0.3982 -0.0095 -0.0941 0.161 Uiso 0.259(4) 1 calc R . P A -2
C55 C -0.290(2) -0.1260(18) -0.086(2) 0.144(9) Uiso 0.259(4) 1 d D U P A -2
H55 H -0.3571 -0.1739 -0.1036 0.173 Uiso 0.259(4) 1 calc R . P A -2
C56 C -0.164(2) -0.1501(14) -0.069(2) 0.131(8) Uiso 0.259(4) 1 d D U P A -2
H56 H -0.1432 -0.2159 -0.0790 0.157 Uiso 0.259(4) 1 calc R . P A -2
C57 C -0.0671(15) -0.0801(12) -0.0382(16) 0.074(5) Uiso 0.259(4) 1 d D U P A -2
C58 C -0.0907(15) 0.0175(12) -0.025(2) 0.103(6) Uiso 0.259(4) 1 d D U P A -2
C59 C 0.0084(15) 0.0816(13) 0.0156(14) 0.059(4) Uiso 0.259(4) 1 d D U P A -2
H59 H -0.0150 0.1468 0.0190 0.071 Uiso 0.259(4) 1 calc R . P A -2
C60 C 0.1335(17) 0.0725(16) 0.0526(19) 0.094(6) Uiso 0.259(4) 1 d D U P A -2
H60 H 0.1958 0.1225 0.0763 0.113 Uiso 0.259(4) 1 calc R . P A -2
C61 C 0.147(2) -0.0255(15) 0.047(2) 0.112(7) Uiso 0.259(4) 1 d D U P A -2
H61 H 0.2235 -0.0481 0.0765 0.135 Uiso 0.259(4) 1 calc R . P A -2
C62 C 0.0555(16) -0.0916(15) 0.0022(16) 0.075(5) Uiso 0.259(4) 1 d D U P A -2
H62 H 0.0805 -0.1565 -0.0023 0.091 Uiso 0.259(4) 1 calc R . P A -2
H30 H -0.097(4) 0.000(4) -0.341(2) 0.091 Uiso 0.262(5) 1 d DR . P B 1
H36 H -0.0163(19) 0.0666(14) -0.6611(12) 0.091 Uiso 0.238(5) 1 d DR . P B 2
C63 C -0.246(3) 0.1389(19) -0.045(3) 0.19(2) Uiso 0.259(4) 1 d D . P A -2
H63A H -0.2705 0.1495 -0.1087 0.288 Uiso 0.259(4) 1 calc R . P A -2
H63B H -0.1696 0.1797 -0.0190 0.288 Uiso 0.259(4) 1 calc R . P A -2
H63C H -0.3162 0.1554 -0.0074 0.288 Uiso 0.259(4) 1 calc R . P A -2
C30 C -0.0364(11) -0.0214(9) -0.3847(6) 0.090(3) Uiso 0.524(10) 1 d D U P B 1
C31 C 0.0558(10) -0.0860(8) -0.3593(7) 0.079(3) Uiso 0.524(10) 1 d D U P B 1
H31 H 0.0561 -0.1126 -0.3030 0.094 Uiso 0.524(10) 1 calc R . P B 1
C32 C 0.1469(18) -0.1096(17) -0.4199(11) 0.108(4) Uiso 0.524(10) 1 d D U P B 1
H32 H 0.2140 -0.1505 -0.4044 0.130 Uiso 0.524(10) 1 calc R . P B 1
C33 C 0.1389(10) -0.0729(9) -0.5030(8) 0.086(3) Uiso 0.524(10) 1 d D U P B 1
H33 H 0.2013 -0.0907 -0.5439 0.103 Uiso 0.524(10) 1 calc R . P B 1
C34 C 0.0464(10) -0.0124(10) -0.5300(6) 0.085(3) Uiso 0.524(10) 1 d D U P B 1
C35 C -0.1330(17) -0.0101(15) -0.3145(13) 0.062(4) Uiso 0.262(5) 1 d D U P B 1
H35A H -0.1402 0.0584 -0.2921 0.093 Uiso 0.262(5) 1 calc GR . P B 1
H35B H -0.1047 -0.0440 -0.2623 0.093 Uiso 0.262(5) 1 calc GR . P B 1
H35C H -0.2166 -0.0374 -0.3438 0.093 Uiso 0.262(5) 1 calc GR . P B 1
C36 C -0.0437(12) 0.0602(9) -0.5998(6) 0.107(4) Uiso 0.476(10) 1 d D U P B 2
C37 C -0.149(2) 0.108(2) -0.5724(13) 0.143(6) Uiso 0.476(10) 1 d D U P B 2
H37 H -0.1963 0.1442 -0.6138 0.172 Uiso 0.476(10) 1 calc R . P B 2
C38 C -0.1862(15) 0.1046(14) -0.4854(12) 0.139(5) Uiso 0.476(10) 1 d D U P B 2
H38 H -0.2535 0.1427 -0.4644 0.167 Uiso 0.476(10) 1 calc R . P B 2
C39 C -0.1239(12) 0.0443(11) -0.4285(8) 0.109(4) Uiso 0.476(10) 1 d D U P B 2
H39 H -0.1533 0.0367 -0.3707 0.131 Uiso 0.476(10) 1 calc R . P B 2
C40 C -0.0195(12) -0.0042(11) -0.4569(6) 0.102(4) Uiso 0.476(10) 1 d D U P B 2
C41 C 0.006(2) 0.0728(19) -0.6897(15) 0.083(7) Uiso 0.238(5) 1 d D U P B 2
H41A H 0.0940 0.0996 -0.6776 0.125 Uiso 0.238(5) 1 calc R . P B 2
H41B H -0.0481 0.1168 -0.7214 0.125 Uiso 0.238(5) 1 calc R . P B 2
H41C H 0.0040 0.0102 -0.7289 0.125 Uiso 0.238(5) 1 calc R . P B 2

loop_
_atom_site_aniso_label
_atom_site_aniso_U_11
_atom_site_aniso_U_22
_atom_site_aniso_U_33
_atom_site_aniso_U_23
_atom_site_aniso_U_13
_atom_site_aniso_U_12
Ga1 0.01622(19) 0.0320(2) 0.01872(19) 0.00109(14) -0.00034(13) 0.00112(14)
P1 0.0178(3) 0.0406(4) 0.0214(4) 0.0010(3) 0.0017(3) 0.0036(3)
P2 0.0224(4) 0.0389(4) 0.0245(4) 0.0022(3) 0.0013(3) 0.0096(3)
P3 0.0185(3) 0.0402(4) 0.0239(4) 0.0017(3) 0.0006(3) -0.0023(3)
P4 0.0247(4) 0.0269(4) 0.0224(4) 0.0006(3) -0.0005(3) 0.0010(3)
P5 0.0226(4) 0.0279(4) 0.0221(4) 0.0040(3) -0.0008(3) 0.0019(3)
P6 0.0166(3) 0.0322(4) 0.0196(3) 0.0014(3) 0.0001(3) 0.0017(3)
N1 0.0204(12) 0.0370(14) 0.0236(13) -0.0024(10) 0.0016(10) -0.0031(10)
N2 0.0193(12) 0.0407(14) 0.0214(12) 0.0053(10) 0.0006(9) 0.0046(10)
C1 0.0197(14) 0.052(2) 0.0242(15) -0.0060(14) 0.0023(11) -0.0031(13)
C2 0.0252(15) 0.055(2) 0.0194(14) -0.0007(13) -0.0016(12) 0.0016(14)
C3 0.0197(14) 0.053(2) 0.0212(14) 0.0075(13) 0.0020(11) 0.0056(13)
C4 0.0374(19) 0.054(2) 0.0312(18) -0.0110(16) -0.0029(15) -0.0099(16)
C5 0.0336(18) 0.066(2) 0.0270(17) 0.0132(16) -0.0046(14) 0.0069(17)
C6 0.0263(15) 0.0341(16) 0.0282(16) -0.0041(12) 0.0010(12) -0.0060(12)
C7 0.0363(18) 0.0315(17) 0.045(2) -0.0059(14) 0.0064(15) -0.0053(14)
C8 0.059(3) 0.0332(19) 0.068(3) 0.0056(18) 0.016(2) 0.0030(18)
C9 0.082(4) 0.039(2) 0.071(3) 0.015(2) 0.027(3) -0.002(2)
C10 0.054(3) 0.050(2) 0.055(3) 0.0074(19) 0.023(2) -0.0061(19)
C11 0.0307(17) 0.0416(19) 0.0365(18) -0.0005(14) 0.0062(14) -0.0069(14)
C12 0.040(2) 0.0344(18) 0.063(3) -0.0060(17) 0.0159(18) -0.0001(15)
C13 0.060(3) 0.049(2) 0.066(3) -0.013(2) 0.023(2) 0.000(2)
C14 0.038(2) 0.049(3) 0.109(5) -0.017(3) 0.010(3) 0.0036(19)
C15 0.0289(17) 0.052(2) 0.046(2) 0.0038(17) 0.0148(15) -0.0018(15)
C16 0.038(2) 0.106(4) 0.050(3) 0.000(3) 0.0054(19) 0.012(2)
C17 0.0342(19) 0.060(2) 0.052(2) -0.0050(19) 0.0172(17) -0.0058(17)
C18 0.0256(15) 0.0389(17) 0.0252(15) 0.0102(13) 0.0020(12) 0.0076(13)
C19 0.0326(17) 0.0411(18) 0.0356(18) 0.0135(14) 0.0067(14) 0.0065(14)
C20 0.052(2) 0.041(2) 0.065(3) 0.0157(19) 0.017(2) 0.0016(18)
C21 0.070(3) 0.035(2) 0.076(3) 0.007(2) 0.025(3) 0.008(2)
C22 0.051(2) 0.045(2) 0.057(3) 0.0074(18) 0.020(2) 0.0153(18)
C23 0.0283(16) 0.0425(18) 0.0316(17) 0.0084(14) 0.0043(13) 0.0107(14)
C24 0.0321(18) 0.050(2) 0.042(2) 0.0110(16) 0.0135(15) 0.0009(15)
C25 0.0326(19) 0.077(3) 0.044(2) 0.021(2) 0.0068(16) 0.0045(19)
C26 0.037(2) 0.148(6) 0.042(2) 0.029(3) 0.0087(19) 0.004(3)
C27 0.0234(15) 0.053(2) 0.0324(17) 0.0067(15) 0.0051(13) 0.0096(14)
C28 0.028(2) 0.122(5) 0.047(3) 0.022(3) -0.0014(18) 0.004(2)
C29 0.040(2) 0.058(2) 0.039(2) 0.0096(17) 0.0144(16) 0.0128(17)

loop_
_atom_type_symbol
_atom_type_description
_atom_type_scat_dispersion_real
_atom_type_scat_dispersion_imag
_atom_type_scat_source
C C 0.0181 0.0091 'International Tables Vol C Tables 4.2.6.8 and 6.1.1.4'
H H 0.0000 0.0000 'International Tables Vol C Tables 4.2.6.8 and 6.1.1.4'
Ga Ga -1.2846 0.7763 'International Tables Vol C Tables 4.2.6.8 and 6.1.1.4'
N N 0.0311 0.0180 'International Tables Vol C Tables 4.2.6.8 and 6.1.1.4'
P P 0.2955 0.4335 'International Tables Vol C Tables 4.2.6.8 and 6.1.1.4'

loop_
_exptl_crystal_face_index_h
_exptl_crystal_face_index_k
_exptl_crystal_face_index_l
_exptl_crystal_face_perp_dist
-1 0 1 0.0222
1 0 -1 0.0222
0 0 -1 0.0224
0 0 1 0.0224
0 -1 0 0.0660
0 1 0 0.0660

loop_
_geom_angle_atom_site_label_1
_geom_angle_atom_site_label_2
_geom_angle_atom_site_label_3
_geom_angle
_geom_angle_site_symmetry_1
_geom_angle_site_symmetry_3
P6 Ga1 P1 103.29(3) . .
N1 Ga1 P1 113.94(8) . .
N1 Ga1 P6 115.50(8) . .
N1 Ga1 N2 96.77(12) . .
N2 Ga1 P1 113.91(8) . .
N2 Ga1 P6 113.98(8) . .
P2 P1 Ga1 99.73(4) . .
P2 P1 P3 59.21(4) . .
P3 P1 Ga1 99.86(4) . .
P1 P2 P4 106.00(4) . .
P3 P2 P1 60.41(4) . .
P3 P2 P4 106.35(4) . .
P1 P3 P5 106.05(4) . .
P2 P3 P1 60.37(4) . .
P2 P3 P5 106.26(4) . .
P2 P4 P5 96.38(4) . 2_665
P6 P4 P2 104.83(4) . .
P6 P4 P5 107.76(4) . 2_665
P3 P5 P4 96.47(4) . 2_665
P6 P5 P3 104.72(4) . .
P6 P5 P4 107.77(4) . 2_665
P4 P6 Ga1 91.35(3) . .
P4 P6 P5 103.93(4) . .
P5 P6 Ga1 91.51(3) . .
C1 N1 Ga1 121.2(2) . .
C1 N1 C6 120.6(3) . .
C6 N1 Ga1 118.1(2) . .
C3 N2 Ga1 121.4(2) . .
C3 N2 C18 121.2(3) . .
C18 N2 Ga1 117.34(19) . .
N1 C1 C2 123.9(3) . .
N1 C1 C4 119.9(3) . .
C2 C1 C4 116.2(3) . .
C1 C2 H2 115.4 . .
C1 C2 C3 129.2(3) . .
C3 C2 H2 115.4 . .
N2 C3 C2 123.3(3) . .
N2 C3 C5 120.8(3) . .
C2 C3 C5 116.0(3) . .
C1 C4 H4A 109.5 . .
C1 C4 H4B 109.5 . .
C1 C4 H4C 109.5 . .
H4A C4 H4B 109.5 . .
H4A C4 H4C 109.5 . .
H4B C4 H4C 109.5 . .
C3 C5 H5A 109.5 . .
C3 C5 H5B 109.5 . .
C3 C5 H5C 109.5 . .
H5A C5 H5B 109.5 . .
H5A C5 H5C 109.5 . .
H5B C5 H5C 109.5 . .
C7 C6 N1 120.5(3) . .
C7 C6 C11 121.7(3) . .
C11 C6 N1 117.7(3) . .
C6 C7 C12 123.6(4) . .
C8 C7 C6 118.0(4) . .
C8 C7 C12 118.4(4) . .
C7 C8 H8 119.5 . .
C9 C8 C7 121.0(4) . .
C9 C8 H8 119.5 . .
C8 C9 H9 120.0 . .
C10 C9 C8 120.1(4) . .
C10 C9 H9 120.0 . .
C9 C10 H10 119.1 . .
C9 C10 C11 121.7(4) . .
C11 C10 H10 119.1 . .
C6 C11 C15 122.5(3) . .
C10 C11 C6 117.5(4) . .
C10 C11 C15 120.0(3) . .
C7 C12 H12 108.2 . .
C7 C12 C13 110.9(3) . .
C7 C12 C14 113.2(4) . .
C13 C12 H12 108.2 . .
C14 C12 H12 108.2 . .
C14 C12 C13 108.0(4) . .
C12 C13 H13A 109.5 . .
C12 C13 H13B 109.5 . .
C12 C13 H13C 109.5 . .
H13A C13 H13B 109.5 . .
H13A C13 H13C 109.5 . .
H13B C13 H13C 109.5 . .
C12 C14 H14A 109.5 . .
C12 C14 H14B 109.5 . .
C12 C14 H14C 109.5 . .
H14A C14 H14B 109.5 . .
H14A C14 H14C 109.5 . .
H14B C14 H14C 109.5 . .
C11 C15 H15 107.8 . .
C11 C15 C16 110.7(4) . .
C11 C15 C17 112.6(4) . .
C16 C15 H15 107.8 . .
C16 C15 C17 109.9(3) . .
C17 C15 H15 107.8 . .
C15 C16 H16A 109.5 . .
C15 C16 H16B 109.5 . .
C15 C16 H16C 109.5 . .
H16A C16 H16B 109.5 . .
H16A C16 H16C 109.5 . .
H16B C16 H16C 109.5 . .
C15 C17 H17A 109.5 . .
C15 C17 H17B 109.5 . .
C15 C17 H17C 109.5 . .
H17A C17 H17B 109.5 . .
H17A C17 H17C 109.5 . .
H17B C17 H17C 109.5 . .
C19 C18 N2 119.8(3) . .
C19 C18 C23 121.7(3) . .
C23 C18 N2 118.4(3) . .
C18 C19 C24 122.6(3) . .
C20 C19 C18 118.1(3) . .
C20 C19 C24 119.2(3) . .
C19 C20 H20 119.6 . .
C21 C20 C19 120.9(4) . .
C21 C20 H20 119.6 . .
C20 C21 H21 120.0 . .
C22 C21 C20 120.1(4) . .
C22 C21 H21 120.0 . .
C21 C22 H22 119.2 . .
C21 C22 C23 121.6(4) . .
C23 C22 H22 119.2 . .
C18 C23 C27 121.7(3) . .
C22 C23 C18 117.6(3) . .
C22 C23 C27 120.7(3) . .
C19 C24 H24 108.4 . .
C19 C24 C25 112.3(3) . .
C19 C24 C26 112.0(4) . .
C25 C24 H24 108.4 . .
C25 C24 C26 107.4(3) . .
C26 C24 H24 108.4 . .
C24 C25 H25A 109.5 . .
C24 C25 H25B 109.5 . .
C24 C25 H25C 109.5 . .
H25A C25 H25B 109.5 . .
H25A C25 H25C 109.5 . .
H25B C25 H25C 109.5 . .
C24 C26 H26A 109.5 . .
C24 C26 H26B 109.5 . .
C24 C26 H26C 109.5 . .
H26A C26 H26B 109.5 . .
H26A C26 H26C 109.5 . .
H26B C26 H26C 109.5 . .
C23 C27 H27 107.6 . .
C23 C27 C28 110.8(3) . .
C23 C27 C29 113.2(3) . .
C28 C27 H27 107.6 . .
C28 C27 C29 110.0(3) . .
C29 C27 H27 107.6 . .
C27 C28 H28A 109.5 . .
C27 C28 H28B 109.5 . .
C27 C28 H28C 109.5 . .
H28A C28 H28B 109.5 . .
H28A C28 H28C 109.5 . .
H28B C28 H28C 109.5 . .
C27 C29 H29A 109.5 . .
C27 C29 H29B 109.5 . .
C27 C29 H29C 109.5 . .
H29A C29 H29B 109.5 . .
H29A C29 H29C 109.5 . .
H29B C29 H29C 109.5 . .
C43 C42 C47 120.0 . .
C43 C42 C52 120.1(11) . .
C47 C42 C52 119.9(11) . .
C42 C43 H43 120.0 . .
C42 C43 C44 120.0 . .
C44 C43 H43 120.0 . .
C43 C44 H44 120.0 . .
C45 C44 C43 120.0 . .
C45 C44 H44 120.0 . .
C44 C45 H45 120.0 . .
C46 C45 C44 120.0 . .
C46 C45 H45 120.0 . .
C45 C46 C47 120.0 . .
C45 C46 C51 131.9(12) . .
C47 C46 C51 107.3(12) . .
C46 C47 C42 120.0 . .
C48 C47 C42 124.8(11) . .
C48 C47 C46 114.9(11) . .
C47 C48 H48 110.9 . .
C47 C48 C49 138.3(16) . .
C49 C48 H48 110.9 . .
C48 C49 H49 129.8 . .
C50 C49 C48 100.4(16) . .
C50 C49 H49 129.8 . .
C49 C50 H50 118.8 . .
C49 C50 C51 122.3(18) . .
C51 C50 H50 118.8 . .
C46 C51 C50 129.1(18) . .
C46 C51 H51 115.5 . .
C50 C51 H51 115.5 . .
C42 C52 H52A 109.5 . .
C42 C52 H52B 109.5 . .
C42 C52 H52C 109.5 . .
H52A C52 H52B 109.5 . .
H52A C52 H52C 109.5 . .
H52B C52 H52C 109.5 . .
C54 C53 C63 118.6(8) . .
C58 C53 C54 121.4(11) . .
C58 C53 C63 118.7(8) . .
C53 C54 H54 119.2 . .
C55 C54 C53 121.6(12) . .
C55 C54 H54 119.2 . .
C54 C55 H55 121.5 . .
C56 C55 C54 116.9(12) . .
C56 C55 H55 121.5 . .
C55 C56 H56 119.2 . .
C55 C56 C57 121.5(11) . .
C57 C56 H56 119.2 . .
C58 C57 C56 122.0(10) . .
C62 C57 C56 128.7(15) . .
C62 C57 C58 108.0(13) . .
C57 C58 C53 116.2(10) . .
C57 C58 C59 118.3(12) . .
C59 C58 C53 124.9(13) . .
C58 C59 H59 112.6 . .
C60 C59 C58 134.8(15) . .
C60 C59 H59 112.6 . .
C59 C60 H60 127.8 . .
C61 C60 C59 104.5(17) . .
C61 C60 H60 127.8 . .
C60 C61 H61 118.7 . .
C62 C61 C60 122.7(19) . .
C62 C61 H61 118.7 . .
C57 C62 H62 114.4 . .
C61 C62 C57 131.2(18) . .
C61 C62 H62 114.4 . .
C53 C63 H63A 109.5 . .
C53 C63 H63B 109.5 . .
C53 C63 H63C 109.5 . .
H63A C63 H63B 109.5 . .
H63A C63 H63C 109.5 . .
H63B C63 H63C 109.5 . .
C31 C30 H30 118.2(7) . .
C31 C30 C34 122.9(7) . 2_554
C31 C30 C35 109.8(9) . .
C34 C30 H30 118.9(7) 2_554 .
C34 C30 C35 126.4(10) 2_554 .
C35 C30 H30 12(3) . .
C30 C31 H31 121.4 . .
C32 C31 C30 117.1(6) . .
C32 C31 H31 121.4 . .
C31 C32 H32 120.3 . .
C33 C32 C31 119.3(6) . .
C33 C32 H32 120.3 . .
C32 C33 H33 118.0 . .
C34 C33 C32 124.0(7) . .
C34 C33 H33 118.0 . .
C30 C34 C34 118.8(6) 2_554 2_554
C33 C34 C30 123.5(6) . 2_554
C33 C34 C34 117.7(6) . 2_554
H30 C35 H35A 90.3 . .
H30 C35 H35B 121.1 . .
H30 C35 H35C 114.9 . .
C30 C35 H30 19(4) . .
C30 C35 H35A 109.5 . .
C30 C35 H35B 109.5 . .
C30 C35 H35C 109.5 . .
H35A C35 H35B 109.5 . .
H35A C35 H35C 109.5 . .
H35B C35 H35C 109.5 . .
C37 C36 H36 119.0(7) . .
C37 C36 C41 120.7(12) . .
C40 C36 H36 121.0(7) 2_554 .
C40 C36 C37 120.0(4) 2_554 .
C40 C36 C41 119.3(12) 2_554 .
C41 C36 H36 3.7(11) . .
C36 C37 H37 119.8 . .
C36 C37 C38 120.4(5) . .
C38 C37 H37 119.8 . .
C37 C38 H38 120.3 . .
C37 C38 C39 119.4(5) . .
C39 C38 H38 120.3 . .
C38 C39 H39 120.3 . .
C40 C39 C38 119.4(4) . .
C40 C39 H39 120.3 . .
C36 C40 C39 119.5(4) 2_554 .
C36 C40 C40 120.6(5) 2_554 2_554
C39 C40 C40 119.9(5) . 2_554
H36 C41 H41A 116.5 . .
H36 C41 H41B 106.2 . .
H36 C41 H41C 105.5 . .
C36 C41 H36 7(2) . .
C36 C41 H41A 109.5 . .
C36 C41 H41B 109.5 . .
C36 C41 H41C 109.5 . .
H41A C41 H41B 109.5 . .
H41A C41 H41C 109.5 . .
H41B C41 H41C 109.5 . .

loop_
_geom_bond_atom_site_label_1
_geom_bond_atom_site_label_2
_geom_bond_distance
_geom_bond_site_symmetry_2
Ga1 P1 2.3770(8) .
Ga1 P6 2.3471(8) .
Ga1 N1 1.952(3) .
Ga1 N2 1.959(3) .
P1 P2 2.2150(11) .
P1 P3 2.2158(11) .
P2 P3 2.1891(12) .
P2 P4 2.2256(11) .
P3 P5 2.2272(11) .
P4 P5 2.2309(10) 2_665
P4 P6 2.1804(11) .
P5 P4 2.2309(10) 2_665
P5 P6 2.1858(11) .
N1 C1 1.332(4) .
N1 C6 1.448(4) .
N2 C3 1.333(4) .
N2 C18 1.448(4) .
C1 C2 1.393(5) .
C1 C4 1.514(5) .
C2 H2 0.9500 .
C2 C3 1.401(5) .
C3 C5 1.512(5) .
C4 H4A 0.9800 .
C4 H4B 0.9800 .
C4 H4C 0.9800 .
C5 H5A 0.9800 .
C5 H5B 0.9800 .
C5 H5C 0.9800 .
C6 C7 1.403(5) .
C6 C11 1.404(5) .
C7 C8 1.392(6) .
C7 C12 1.518(5) .
C8 H8 0.9500 .
C8 C9 1.379(7) .
C9 H9 0.9500 .
C9 C10 1.374(7) .
C10 H10 0.9500 .
C10 C11 1.391(6) .
C11 C15 1.520(5) .
C12 H12 1.0000 .
C12 C13 1.535(6) .
C12 C14 1.522(7) .
C13 H13A 0.9800 .
C13 H13B 0.9800 .
C13 H13C 0.9800 .
C14 H14A 0.9800 .
C14 H14B 0.9800 .
C14 H14C 0.9800 .
C15 H15 1.0000 .
C15 C16 1.537(6) .
C15 C17 1.535(6) .
C16 H16A 0.9800 .
C16 H16B 0.9800 .
C16 H16C 0.9800 .
C17 H17A 0.9800 .
C17 H17B 0.9800 .
C17 H17C 0.9800 .
C18 C19 1.403(5) .
C18 C23 1.408(5) .
C19 C20 1.394(6) .
C19 C24 1.516(5) .
C20 H20 0.9500 .
C20 C21 1.384(6) .
C21 H21 0.9500 .
C21 C22 1.376(7) .
C22 H22 0.9500 .
C22 C23 1.393(6) .
C23 C27 1.525(5) .
C24 H24 1.0000 .
C24 C25 1.532(6) .
C24 C26 1.532(6) .
C25 H25A 0.9800 .
C25 H25B 0.9800 .
C25 H25C 0.9800 .
C26 H26A 0.9800 .
C26 H26B 0.9800 .
C26 H26C 0.9800 .
C27 H27 1.0000 .
C27 C28 1.524(5) .
C27 C29 1.524(5) .
C28 H28A 0.9800 .
C28 H28B 0.9800 .
C28 H28C 0.9800 .
C29 H29A 0.9800 .
C29 H29B 0.9800 .
C29 H29C 0.9800 .
C42 C43 1.3900 .
C42 C47 1.3900 .
C42 C52 1.433(14) .
C43 H43 0.9500 .
C43 C44 1.3900 .
C44 H44 0.9500 .
C44 C45 1.3900 .
C45 H45 0.9500 .
C45 C46 1.3900 .
C46 C47 1.3900 .
C46 C51 1.390(7) .
C47 C48 1.373(7) .
C48 H48 0.9500 .
C48 C49 1.383(7) .
C49 H49 0.9500 .
C49 C50 1.382(7) .
C50 H50 0.9500 .
C50 C51 1.392(7) .
C51 H51 0.9500 .
C52 H52A 0.9800 .
C52 H52B 0.9800 .
C52 H52C 0.9800 .
C53 C54 1.395(7) .
C53 C58 1.394(6) .
C53 C63 1.410(15) .
C54 H54 0.9500 .
C54 C55 1.385(7) .
C55 H55 0.9500 .
C55 C56 1.379(7) .
C56 H56 0.9500 .
C56 C57 1.391(6) .
C57 C58 1.389(6) .
C57 C62 1.382(7) .
C58 C59 1.387(7) .
C59 H59 0.9500 .
C59 C60 1.384(7) .
C60 H60 0.9500 .
C60 C61 1.379(7) .
C61 H61 0.9500 .
C61 C62 1.371(7) .
C62 H62 0.9500 .
C63 H63A 0.9800 .
C63 H63B 0.9800 .
C63 H63C 0.9800 .
C30 H30 0.974(16) .
C30 C31 1.401(6) .
C30 C34 1.392(7) 2_554
C30 C35 1.515(14) .
C31 H31 0.9500 .
C31 C32 1.390(6) .
C32 H32 0.9500 .
C32 C33 1.381(6) .
C33 H33 0.9500 .
C33 C34 1.371(6) .
C34 C30 1.392(7) 2_554
C34 C34 1.400(6) 2_554
C35 H30 0.60(3) .
C35 H35A 0.9800 .
C35 H35B 0.9800 .
C35 H35C 0.9800 .
C36 H36 0.987(15) .
C36 C37 1.378(7) .
C36 C40 1.356(7) 2_554
C36 C41 1.498(18) .
C37 H37 0.9500 .
C37 C38 1.380(6) .
C38 H38 0.9500 .
C38 C39 1.395(6) .
C39 H39 0.9500 .
C39 C40 1.378(6) .
C40 C36 1.356(7) 2_554
C40 C40 1.388(6) 2_554
C41 H36 0.52(2) .
C41 H41A 0.9800 .
C41 H41B 0.9800 .
C41 H41C 0.9800 .

loop_
_geom_torsion_atom_site_label_1
_geom_torsion_atom_site_label_2
_geom_torsion_atom_site_label_3
_geom_torsion_atom_site_label_4
_geom_torsion
_geom_torsion_site_symmetry_1
_geom_torsion_site_symmetry_4
Ga1 N1 C1 C2 -7.4(4) . .
Ga1 N1 C1 C4 172.6(2) . .
Ga1 N1 C6 C7 -92.3(3) . .
Ga1 N1 C6 C11 86.5(3) . .
Ga1 N2 C3 C2 7.0(4) . .
Ga1 N2 C3 C5 -173.7(2) . .
Ga1 N2 C18 C19 91.9(3) . .
Ga1 N2 C18 C23 -84.5(3) . .
N1 C1 C2 C3 -11.5(6) . .
N1 C6 C7 C8 178.9(3) . .
N1 C6 C7 C12 -3.4(5) . .
N1 C6 C11 C10 -178.9(3) . .
N1 C6 C11 C15 2.6(5) . .
N2 C18 C19 C20 -176.8(3) . .
N2 C18 C19 C24 3.6(5) . .
N2 C18 C23 C22 177.0(3) . .
N2 C18 C23 C27 -3.4(5) . .
C1 N1 C6 C7 91.7(4) . .
C1 N1 C6 C11 -89.4(4) . .
C1 C2 C3 N2 11.7(6) . .
C1 C2 C3 C5 -167.6(3) . .
C3 N2 C18 C19 -89.2(4) . .
C3 N2 C18 C23 94.4(4) . .
C4 C1 C2 C3 168.5(3) . .
C6 N1 C1 C2 168.4(3) . .
C6 N1 C1 C4 -11.6(5) . .
C6 C7 C8 C9 -0.1(7) . .
C6 C7 C12 C13 -111.5(4) . .
C6 C7 C12 C14 126.8(4) . .
C6 C11 C15 C16 96.9(4) . .
C6 C11 C15 C17 -139.6(4) . .
C7 C6 C11 C10 -0.1(5) . .
C7 C6 C11 C15 -178.5(3) . .
C7 C8 C9 C10 0.1(8) . .
C8 C7 C12 C13 66.2(5) . .
C8 C7 C12 C14 -55.4(5) . .
C8 C9 C10 C11 -0.2(8) . .
C9 C10 C11 C6 0.1(7) . .
C9 C10 C11 C15 178.6(5) . .
C10 C11 C15 C16 -81.5(5) . .
C10 C11 C15 C17 42.0(5) . .
C11 C6 C7 C8 0.0(5) . .
C11 C6 C7 C12 177.8(3) . .
C12 C7 C8 C9 -177.9(5) . .
C18 N2 C3 C2 -171.8(3) . .
C18 N2 C3 C5 7.5(5) . .
C18 C19 C20 C21 0.7(7) . .
C18 C19 C24 C25 -132.8(4) . .
C18 C19 C24 C26 106.4(5) . .
C18 C23 C27 C28 -90.3(4) . .
C18 C23 C27 C29 145.7(3) . .
C19 C18 C23 C22 0.6(5) . .
C19 C18 C23 C27 -179.8(3) . .
C19 C20 C21 C22 -1.1(8) . .
C20 C19 C24 C25 47.7(5) . .
C20 C19 C24 C26 -73.2(5) . .
C20 C21 C22 C23 1.2(8) . .
C21 C22 C23 C18 -1.0(6) . .
C21 C22 C23 C27 179.4(4) . .
C22 C23 C27 C28 89.3(5) . .
C22 C23 C27 C29 -34.7(5) . .
C23 C18 C19 C20 -0.5(5) . .
C23 C18 C19 C24 179.9(3) . .
C24 C19 C20 C21 -179.7(4) . .
C42 C43 C44 C45 0.0 . .
C42 C47 C48 C49 -162(2) . .
C43 C42 C47 C46 0.0 . .
C43 C42 C47 C48 -173.2(17) . .
C43 C44 C45 C46 0.0 . .
C44 C45 C46 C47 0.0 . .
C44 C45 C46 C51 168(2) . .
C45 C46 C47 C42 0.0 . .
C45 C46 C47 C48 173.8(15) . .
C45 C46 C51 C50 166(2) . .
C46 C47 C48 C49 25(4) . .
C47 C42 C43 C44 0.0 . .
C47 C46 C51 C50 -25(3) . .
C47 C48 C49 C50 -25(4) . .
C48 C49 C50 C51 0(3) . .
C49 C50 C51 C46 24(4) . .
C51 C46 C47 C42 -170.5(15) . .
C51 C46 C47 C48 3(2) . .
C52 C42 C43 C44 -179.9(18) . .
C52 C42 C47 C46 179.9(18) . .
C52 C42 C47 C48 7(2) . .
C53 C54 C55 C56 -6(2) . .
C53 C58 C59 C60 167(3) . .
C54 C53 C58 C57 -4(3) . .
C54 C53 C58 C59 -174(2) . .
C54 C55 C56 C57 4(4) . .
C55 C56 C57 C58 -2(5) . .
C55 C56 C57 C62 163(3) . .
C56 C57 C58 C53 2(4) . .
C56 C57 C58 C59 173(3) . .
C56 C57 C62 C61 -168(3) . .
C57 C58 C59 C60 -3(5) . .
C58 C53 C54 C55 6.4(16) . .
C58 C57 C62 C61 -1(4) . .
C58 C59 C60 C61 -4(4) . .
C59 C60 C61 C62 8(4) . .
C60 C61 C62 C57 -7(5) . .
C62 C57 C58 C53 -166(2) . .
C62 C57 C58 C59 5(4) . .
C63 C53 C54 C55 173(2) . .
C63 C53 C58 C57 -171(3) . .
C63 C53 C58 C59 19(4) . .
C30 C31 C32 C33 -3(3) . .
C31 C32 C33 C34 1(3) . .
C32 C33 C34 C30 -177.6(19) . 2_554
C32 C33 C34 C34 -1(3) . 2_554
C34 C30 C31 C32 6(2) 2_554 .
C35 C30 C31 C32 175.8(18) . .
C36 C37 C38 C39 -6(4) . .
C37 C38 C39 C40 6(3) . .
C38 C39 C40 C36 177.8(17) . 2_554
C38 C39 C40 C40 -3(3) . 2_554
C40 C36 C37 C38 4(3) 2_554 .
C41 C36 C37 C38 -173(2) . .

loop_
_exptl_oxdiff_crystal_face_indexfrac_h
_exptl_oxdiff_crystal_face_indexfrac_k
_exptl_oxdiff_crystal_face_indexfrac_l
_exptl_oxdiff_crystal_face_x
_exptl_oxdiff_crystal_face_y
_exptl_oxdiff_crystal_face_z
-1.0000 0.0000 1.0000 0.1261 0.1088 -0.0444
1.0000 -0.0000 -1.0000 -0.1261 -0.1088 0.0444
0.0000 -0.0000 -1.0000 -0.1016 0.0320 0.0076
-0.0000 0.0000 1.0000 0.1016 -0.0320 -0.0076
0.0000 -1.0000 -0.0000 0.0018 0.0323 0.1061
-0.0000 1.0000 0.0000 -0.0018 -0.0323 -0.1061
